data_7125528
loop_
_publ_author_name
'Brammer, L.'
'Burgard, M. D.'
'Rodger, C. S.'
'Swearingen, J. K.'
'Rath, N. P.'

_publ_section_title
;
 Silver(I) carboxylates: versatile inorganic analogs of carboxylic acids
 for supramolecular network formation.
;
_journal_issue 23
_journal_name_full 'Chemical communications (Cambridge, England)'
_journal_page_first 2468
_journal_page_last 2469
_journal_paper_doi 10.1039/b108448h
_journal_year 2001
_chemical_formula_sum 'C8 H12 Ag F3 N2 O2'
_chemical_formula_weight 333.07
_space_group_IT_number 64
_space_group_name_Hall '-C 2ac 2'
_space_group_name_H-M_alt 'C m c e'
_symmetry_cell_setting orthorhombic
_symmetry_space_group_name_H-M 'C m c e'
_atom_sites_solution_hydrogens geom
_atom_sites_solution_primary direct
_atom_sites_solution_secondary difmap
_audit_creation_method SHELXL-97
_cell_angle_alpha 90.00
_cell_angle_beta 90.00
_cell_angle_gamma 90.00
_cell_formula_units_Z 8
_cell_length_a 12.5745(2)
_cell_length_b 12.3972(2)
_cell_length_c 14.2861(2)
_cell_measurement_reflns_used 17088
_cell_measurement_temperature 223(5)
_cell_measurement_theta_max 30.4
_cell_measurement_theta_min 2.3
_cell_volume 2227.04(6)
_computing_cell_refinement 'Bruker SMART'
_computing_data_collection 'Bruker SMART'
_computing_data_reduction 'Bruker SAINT'
_computing_molecular_graphics 'Bruker SHELXTL'
_computing_publication_material 'Bruker SHELXTL'
_computing_structure_refinement 'SHELXTL (Sheldrick, 2000)'
_computing_structure_solution 'SHELXTL (Sheldrick, 2000)'
_diffrn_ambient_temperature 223(5)
_diffrn_measured_fraction_theta_full 0.995
_diffrn_measured_fraction_theta_max 0.995
_diffrn_measurement_device_type 'CCD area detector'
_diffrn_measurement_method 'phi and omega scans'
_diffrn_radiation_monochromator graphite
_diffrn_radiation_source 'normal-focus sealed tube'
_diffrn_radiation_type MoK\a
_diffrn_radiation_wavelength 0.71073
_diffrn_reflns_av_R_equivalents 0.023
_diffrn_reflns_av_sigmaI/netI 0.0081
_diffrn_reflns_limit_h_max 17
_diffrn_reflns_limit_h_min -17
_diffrn_reflns_limit_k_max 17
_diffrn_reflns_limit_k_min -17
_diffrn_reflns_limit_l_max 20
_diffrn_reflns_limit_l_min -20
_diffrn_reflns_number 29715
_diffrn_reflns_theta_full 30.00
_diffrn_reflns_theta_max 30.00
_diffrn_reflns_theta_min 2.71
_exptl_absorpt_coefficient_mu 1.839
_exptl_absorpt_correction_T_max 0.8095
_exptl_absorpt_correction_T_min 0.6270
_exptl_absorpt_correction_type empirical
_exptl_absorpt_process_details sadabs
_exptl_crystal_colour colorless
_exptl_crystal_density_diffrn 1.987
_exptl_crystal_density_meas ?
_exptl_crystal_density_method 'not measured'
_exptl_crystal_description 'rectangular rod'
_exptl_crystal_F_000 1312
_exptl_crystal_size_max 0.28
_exptl_crystal_size_mid 0.20
_exptl_crystal_size_min 0.12
_refine_diff_density_max 0.975
_refine_diff_density_min -0.899
_refine_diff_density_rms 0.098
_refine_ls_extinction_method none
_refine_ls_goodness_of_fit_ref 1.123
_refine_ls_hydrogen_treatment mixed
_refine_ls_matrix_type full
_refine_ls_number_parameters 82
_refine_ls_number_reflns 1688
_refine_ls_number_restraints 1
_refine_ls_restrained_S_all 1.124
_refine_ls_R_factor_all 0.0395
_refine_ls_R_factor_gt 0.0367
_refine_ls_shift/su_max 0.000
_refine_ls_shift/su_mean 0.000
_refine_ls_structure_factor_coef Fsqd
_refine_ls_weighting_details 'calc w=1/[\s^2^(Fo^2^)+(0.0379P)^2^+8.8058P] where P=(Fo^2^+2Fc^2^)/3'
_refine_ls_weighting_scheme calc
_refine_ls_wR_factor_gt 0.0912
_refine_ls_wR_factor_ref 0.0929
_reflns_number_gt 1591
_reflns_number_total 1688
_reflns_threshold_expression >2sigma(I)
_cod_data_source_file b108448h.txt
_cod_data_source_block l3601
_cod_depositor_comments
;
The following automatic conversions were performed:

data item '_symmetry_cell_setting' value 'Orthorhombic' was changed
to 'orthorhombic' in accordance with the
/home/saulius/struct/COD-crude-data/automatic-downloads/DataCite-retrospective/RSC/depositions/lib/dictionaries/cif_core.dic
dictionary named 'cif_core.dic' version 2.4.2 last updated on
2011-04-26.

data item '_exptl_crystal_density_meas' value 'no' was changed to '?'
-- the value is perceived as not measured.

Automatic conversion script
Id: cif_fix_values 6909 2019-04-08 15:41:33Z antanas 
;
_cod_original_sg_symbol_H-M Cmca
_cod_database_code 7125528

loop_
_symmetry_equiv_pos_as_xyz
'x, y, z'
'-x, -y+1/2, z+1/2'
'-x, y+1/2, -z+1/2'
'x, -y, -z'
'x+1/2, y+1/2, z'
'-x+1/2, -y+1, z+1/2'
'-x+1/2, y+1, -z+1/2'
'x+1/2, -y+1/2, -z'
'-x, -y, -z'
'x, y-1/2, -z-1/2'
'x, -y-1/2, z-1/2'
'-x, y, z'
'-x+1/2, -y+1/2, -z'
'x+1/2, y, -z-1/2'
'x+1/2, -y, z-1/2'
'-x+1/2, y+1/2, z'

loop_
_atom_site_label
_atom_site_type_symbol
_atom_site_fract_x
_atom_site_fract_y
_atom_site_fract_z
_atom_site_U_iso_or_equiv
_atom_site_adp_type
_atom_site_occupancy
_atom_site_symmetry_multiplicity
_atom_site_calc_flag
_atom_site_refinement_flags
Ag1 Ag 0.5000 0.02812(3) 0.62883(2) 0.03831(12) Uani 1 2 d S
F1 F 0.5000 0.2796(3) 0.5990(2) 0.0796(13) Uani 1 2 d SD
F2 F 0.4238(6) 0.3664(4) 0.4976(3) 0.208(4) Uani 1 1 d D
O1 O 0.5000 0.1178(3) 0.4799(3) 0.096(2) Uani 1 2 d S
O2 O 0.5000 0.2269(4) 0.3606(3) 0.095(2) Uani 1 2 d S
N1 N 0.33873(19) 0.03552(19) 0.70463(16) 0.0322(5) Uani 1 1 d .
C1 C 0.5000 0.3015(4) 0.5107(4) 0.0652(18) Uani 1 2 d SD
C2 C 0.5000 0.2062(4) 0.4436(3) 0.0440(10) Uani 1 2 d S
C3 C 0.3510(3) -0.0178(4) 0.7964(3) 0.0570(10) Uani 1 1 d .
H3A H 0.4024 0.0223 0.8344 0.068 Uiso 1 1 calc R
H3B H 0.3786 -0.0910 0.7873 0.068 Uiso 1 1 calc R
C4 C 0.2564(3) -0.0232(4) 0.6521(3) 0.0571(10) Uani 1 1 d .
H4A H 0.2778 -0.0987 0.6446 0.068 Uiso 1 1 calc R
H4B H 0.2489 0.0085 0.5896 0.068 Uiso 1 1 calc R
C5 C 0.3014(3) 0.1464(3) 0.7205(3) 0.0592(11) Uani 1 1 d .
H5A H 0.2878 0.1814 0.6602 0.071 Uiso 1 1 calc R
H5B H 0.3566 0.1876 0.7532 0.071 Uiso 1 1 calc R

loop_
_atom_site_aniso_label
_atom_site_aniso_U_11
_atom_site_aniso_U_22
_atom_site_aniso_U_33
_atom_site_aniso_U_23
_atom_site_aniso_U_13
_atom_site_aniso_U_12
Ag1 0.03581(18) 0.0439(2) 0.03524(18) -0.00254(13) 0.000 0.000
F1 0.143(4) 0.0544(19) 0.0414(16) -0.0108(15) 0.000 0.000
F2 0.342(9) 0.154(4) 0.128(3) -0.063(3) -0.094(4) 0.176(5)
O1 0.221(7) 0.0267(16) 0.0402(19) 0.0002(15) 0.000 0.000
O2 0.179(7) 0.066(3) 0.040(2) 0.004(2) 0.000 0.000
N1 0.0301(11) 0.0355(11) 0.0309(11) -0.0007(9) -0.0009(9) 0.0000(9)
C1 0.120(6) 0.031(2) 0.045(3) 0.002(2) 0.000 0.000
C2 0.059(3) 0.036(2) 0.036(2) -0.0011(17) 0.000 0.000
C3 0.0366(16) 0.089(3) 0.0450(18) 0.0217(18) 0.0011(14) 0.0133(18)
C4 0.0408(17) 0.083(3) 0.0475(17) -0.0254(18) 0.0031(15) -0.0115(18)
C5 0.054(2) 0.0352(15) 0.088(3) 0.0032(16) 0.028(2) -0.0008(15)

loop_
_atom_type_symbol
_atom_type_description
_atom_type_scat_dispersion_real
_atom_type_scat_dispersion_imag
_atom_type_scat_source
C C 0.0033 0.0016 'International Tables Vol C Tables 4.2.6.8 and 6.1.1.4'
H H 0.0000 0.0000 'International Tables Vol C Tables 4.2.6.8 and 6.1.1.4'
N N 0.0061 0.0033 'International Tables Vol C Tables 4.2.6.8 and 6.1.1.4'
O O 0.0106 0.0060 'International Tables Vol C Tables 4.2.6.8 and 6.1.1.4'
F F 0.0171 0.0103 'International Tables Vol C Tables 4.2.6.8 and 6.1.1.4'
Ag Ag -0.8971 1.1015 'International Tables Vol C Tables 4.2.6.8 and 6.1.1.4'

loop_
_geom_angle_atom_site_label_1
_geom_angle_atom_site_label_2
_geom_angle_atom_site_label_3
_geom_angle
_geom_angle_site_symmetry_1
_geom_angle_site_symmetry_3
N1 Ag1 N1 123.62(12) 12_655 .
N1 Ag1 O1 109.69(7) 12_655 9_656
N1 Ag1 O1 109.69(7) . 9_656
N1 Ag1 O1 113.50(6) 12_655 .
N1 Ag1 O1 113.50(6) . .
O1 Ag1 O1 76.92(13) 9_656 .
C2 O1 Ag1 114.0(3) . 9_656
C2 O1 Ag1 142.9(3) . .
Ag1 O1 Ag1 103.08(13) 9_656 .
C5 N1 C4 108.5(3) . .
C5 N1 C3 108.4(3) . .
C4 N1 C3 107.8(3) . .
C5 N1 Ag1 113.05(19) . .
C4 N1 Ag1 111.12(19) . .
C3 N1 Ag1 107.9(2) . .
F2 C1 F2 98.5(8) 12_655 .
F2 C1 F1 106.1(4) 12_655 .
F2 C1 F1 106.1(4) . .
F2 C1 C2 113.6(4) 12_655 .
F2 C1 C2 113.6(4) . .
F1 C1 C2 116.9(4) . .
O1 C2 O2 127.5(5) . .
O1 C2 C1 115.6(4) . .
O2 C2 C1 116.8(5) . .
N1 C3 C4 110.6(3) . 7_546
N1 C4 C3 110.6(3) . 7_546
N1 C5 C5 110.60(17) . 7_546

loop_
_geom_bond_atom_site_label_1
_geom_bond_atom_site_label_2
_geom_bond_distance
_geom_bond_site_symmetry_2
Ag1 N1 2.301(2) 12_655
Ag1 N1 2.301(2) .
Ag1 O1 2.384(4) 9_656
Ag1 O1 2.400(4) .
F1 C1 1.291(5) .
F2 C1 1.266(5) .
O1 C2 1.213(6) .
O1 Ag1 2.384(4) 9_656
O2 C2 1.213(6) .
N1 C5 1.470(4) .
N1 C4 1.471(4) .
N1 C3 1.476(4) .
C1 F2 1.266(5) 12_655
C1 C2 1.521(7) .
C3 C4 1.540(5) 7_546
C4 C3 1.540(5) 7_546
C5 C5 1.543(7) 7_546
